data_9004083
loop_
_publ_author_name
'Rucklidge, J. C.'
'Kocman, V.'
'Whitlow, S. H.'
'Gabe, E. J.'

_publ_section_title
;
 The crystal structures of three Canadian vesuvianites
 Sample: #3 Wakefield
;
_journal_name_full 'The Canadian Mineralogist'
_journal_page_first 15
_journal_page_last 21
_journal_volume 13
_journal_year 1975
_chemical_formula_sum 'Al4.92 Ca10 Fe1.24 H4 Mg0.68 O39 Si9 Ti0.16'
_chemical_name_mineral Vesuvianite
_space_group_IT_number 126
_symmetry_space_group_name_Hall '-P 4a 2bc'
_symmetry_space_group_name_H-M 'P 4/n n c :2'
_cell_angle_alpha 90
_cell_angle_beta 90
_cell_angle_gamma 90
_cell_formula_units_Z 4
_cell_length_a 15.5430
_cell_length_b 15.5430
_cell_length_c 11.7905
_cell_volume 2848.406
_database_code_amcsd 0005102
_exptl_crystal_density_diffrn 3.516
_cod_original_sg_symbol_H-M 'P 4/n n c'
_cod_original_formula_sum 'Si9 Ca10 Fe1.24 Al4.92 Mg.68 Ti.16 O39 H4'
_cod_database_code 9004083

loop_
_space_group_symop_operation_xyz
x,y,z
-y,-x,1/2+z
y,x,1/2-z
1/2+y,-x,-z
1/2-y,x,z
1/2+x,-y,1/2+z
1/2-x,y,1/2-z
1/2+x,1/2+y,-z
1/2-x,1/2-y,z
1/2+y,1/2+x,1/2+z
1/2-y,1/2-x,1/2-z
-y,1/2+x,-z
y,1/2-x,z
-x,1/2+y,1/2+z
x,1/2-y,1/2-z
-x,-y,-z

loop_
_atom_site_aniso_label
_atom_site_aniso_U_11
_atom_site_aniso_U_22
_atom_site_aniso_U_33
_atom_site_aniso_U_12
_atom_site_aniso_U_13
_atom_site_aniso_U_23
Si1 0.00563 0.00563 0.00993 0.00000 0.00000 0.00000
Si2 0.00502 0.00612 0.00873 0.00012 -0.00028 -0.00065
Si3 0.00979 0.00526 0.00908 0.00061 0.00046 -0.00028
Ca1 0.00991 0.00575 0.00859 0.00000 0.00000 0.00000
Ca2 0.00453 0.00722 0.00725 0.00061 -0.00046 0.00009
Ca3 0.00893 0.00808 0.01958 -0.00257 -0.00455 0.00204
CaC 0.00392 0.00392 0.01923 0.00000 0.00000 0.00000
FeB 0.00551 0.00551 0.06409 0.00000 0.00000 0.00000
Al 0.00587 0.00575 0.00923 0.00012 0.00102 -0.00019
Mg 0.00587 0.00575 0.00923 0.00012 0.00102 -0.00019
Fe 0.00587 0.00575 0.00923 0.00012 0.00102 -0.00019
Ti 0.00587 0.00575 0.00923 0.00012 0.00102 -0.00019
AlA 0.00587 0.00636 0.01042 0.00037 -0.00009 -0.00037
O1 0.01053 0.00539 0.00923 -0.00024 -0.00074 -0.00111
O2 0.00747 0.00881 0.01261 -0.00110 -0.00251 0.00074
O3 0.00930 0.00673 0.01014 0.00037 0.00009 -0.00056
O4 0.00881 0.00514 0.01099 -0.00024 -0.00186 0.00093
O5 0.00893 0.01224 0.01155 -0.00355 0.00232 0.00102
O6 0.02105 0.00930 0.01599 -0.00465 0.00316 -0.00390
O7 0.00624 0.01187 0.01528 0.00147 -0.00037 0.00139
O8 0.00575 0.00685 0.01500 -0.00098 0.00446 -0.00149
O9 0.01248 0.01248 0.00754 -0.00208 -0.00204 0.00195
O10 0.00526 0.00526 0.08655 0.00000 0.00000 0.00000
O-H 0.00649 0.00600 0.00796 0.00086 0.00009 0.00111

loop_
_atom_site_label
_atom_site_fract_x
_atom_site_fract_y
_atom_site_fract_z
_atom_site_occupancy
_atom_site_type_symbol
_atom_site_attached_hydrogens
Si1 -0.25000 0.25000 0.00000 1.00000 Si 0
Si2 -0.18083 0.04058 0.87117 1.00000 Si 0
Si3 -0.08275 -0.15068 0.36481 1.00000 Si 0
Ca1 -0.25000 0.25000 0.25000 1.00000 Ca 0
Ca2 -0.18903 0.04377 0.37959 1.00000 Ca 0
Ca3 -0.10024 -0.17980 0.88584 1.00000 Ca 0
CaC -0.25000 -0.25000 0.13959 1.00000 Ca 0
FeB -0.25000 -0.25000 0.04842 1.00000 Fe 0
Al -0.11252 0.12111 0.12645 0.73000 Al 0
Mg -0.11252 0.12111 0.12645 0.17000 Mg 0
Fe -0.11252 0.12111 0.12645 0.06000 Fe 0
Ti -0.11252 0.12111 0.12645 0.04000 Ti 0
AlA 0.00000 0.00000 0.00000 1.00000 Al 0
O1 -0.22031 0.17320 0.08583 1.00000 O 0
O2 -0.11715 0.15951 0.27837 1.00000 O 0
O3 -0.04932 0.22170 0.07689 1.00000 O 0
O4 -0.06174 0.10611 0.47074 1.00000 O 0
O5 -0.16955 0.01587 0.17879 1.00000 O 0
O6 -0.11777 -0.27110 0.05877 1.00000 O 0
O7 0.05603 0.17329 0.32195 1.00000 O 0
O8 -0.06090 -0.09017 0.06540 1.00000 O 0
O9 -0.14406 -0.14406 0.25000 1.00000 O 0
O10 -0.25000 -0.25000 0.86066 1.00000 O 0
O-H -0.00441 0.06214 0.13594 1.00000 O 1

loop_
_cod_changelog_entry_id
_cod_changelog_entry_author
_cod_changelog_entry_date
_cod_changelog_entry_text
1
;cod-tools version 3.8.0
Id: cif_guess_AMCSD_atom_types 9574 2023-05-10 09:00:05Z saulius
;
2023-05-10T18:48:38+03:00
;Derived atom types and hydrogen counts
from atom names that follow the AMCSD naming convention
(Wat == water, O-H == hydroxyl).
;
2
;cod-tools version 3.10.1
Id: cif_fix_AMCSD_aniso_labels 10200 2024-08-01 14:09:44Z saulius
;
2024-08-02T12:20:29+03:00
;Changed the following '_atom_site_aniso_label' values:
'OH' -> 'O-H'
;

loop_
_cod_related_entry_id
_cod_related_entry_database
_cod_related_entry_code
1 AMCSD 0005102
